data_7224297
loop_
_publ_author_name
'B\"oserle, Ji\<r\'i'
'Alonso, Mercedes'
'Jambor, Roman'
'R\%u\<zi\<cka, Ale\<s'
'Dost\'al, Libor'

_publ_section_title
;
 Synthesis and reactivity of a germylene stabilized by a boraguanidinate
 ligand
;
_journal_issue 23
_journal_name_full 'RSC Adv.'
_journal_page_first 19377
_journal_paper_doi 10.1039/C6RA01187J
_journal_volume 6
_journal_year 2016
_chemical_formula_moiety 'C22 H34 B N3'
_chemical_formula_sum 'C22 H34 B N3'
_chemical_formula_weight 351.33
_chemical_name_systematic
;
 ?
;
_space_group_crystal_system triclinic
_space_group_IT_number 2
_space_group_name_Hall '-P 1'
_space_group_name_H-M_alt 'P -1'
_symmetry_space_group_name_Hall '-P 1'
_symmetry_space_group_name_H-M 'P -1'
_atom_sites_solution_hydrogens mixed
_audit_creation_method SHELXL-97
_audit_update_record
;
2015-07-20 deposited with the CCDC.
2016-02-05 downloaded from the CCDC.
;
_cell_angle_alpha 73.067(4)
_cell_angle_beta 86.430(5)
_cell_angle_gamma 76.579(3)
_cell_formula_units_Z 2
_cell_length_a 8.6562(5)
_cell_length_b 10.2840(4)
_cell_length_c 12.9948(8)
_cell_measurement_reflns_used 18414
_cell_measurement_temperature 150(1)
_cell_measurement_theta_max 27.5
_cell_measurement_theta_min 1
_cell_volume 1076.41(10)
_computing_cell_refinement 'COLLECT and DENZO'
_computing_data_collection 'COLLECT (Hooft, 1998) and DENZO (Otwinowski & Minor, 1997)'
_computing_data_reduction 'COLLECT and DENZO'
_computing_molecular_graphics 'PLATON (Spek, 2003)'
_computing_publication_material 'SHELXL-97 (Sheldrick, 2008)'
_computing_structure_refinement 'SHELXL-2013 (Sheldrick, 2013)'
_computing_structure_solution 'SIR92 (Altomare et al., 1994)'
_diffrn_ambient_temperature 150(1)
_diffrn_detector_area_resol_mean 9.091
_diffrn_measured_fraction_theta_full 0.986
_diffrn_measured_fraction_theta_max 0.980
_diffrn_measurement_device_type 'Bruker Nonius KappaCCD area detector'
_diffrn_measurement_method '\f and \w scans to fill the Ewald sphere'
_diffrn_radiation_monochromator graphite
_diffrn_radiation_source 'fine-focus sealed tube'
_diffrn_radiation_type MoK\a
_diffrn_radiation_wavelength 0.71073
_diffrn_reflns_av_R_equivalents 0.0313
_diffrn_reflns_av_unetI/netI 0.0232
_diffrn_reflns_laue_measured_fraction_full 0.986
_diffrn_reflns_laue_measured_fraction_max 0.980
_diffrn_reflns_limit_h_max 11
_diffrn_reflns_limit_h_min -11
_diffrn_reflns_limit_k_max 13
_diffrn_reflns_limit_k_min -13
_diffrn_reflns_limit_l_max 16
_diffrn_reflns_limit_l_min -16
_diffrn_reflns_number 18373
_diffrn_reflns_point_group_measured_fraction_full 0.986
_diffrn_reflns_point_group_measured_fraction_max 0.980
_diffrn_reflns_theta_full 25.242
_diffrn_reflns_theta_max 27.480
_diffrn_reflns_theta_min 2.283
_diffrn_standards_number 0
_exptl_absorpt_coefficient_mu 0.063
_exptl_absorpt_correction_T_max 0.988
_exptl_absorpt_correction_T_min 0.976
_exptl_absorpt_correction_type integration
_exptl_absorpt_process_details
;
Gaussian integration (Coppens, 1970)
;
_exptl_crystal_colour colourless
_exptl_crystal_density_diffrn 1.084
_exptl_crystal_description block
_exptl_crystal_F_000 384
_exptl_crystal_size_max 0.59
_exptl_crystal_size_mid 0.35
_exptl_crystal_size_min 0.33
_refine_diff_density_max 0.418
_refine_diff_density_min -0.353
_refine_diff_density_rms 0.038
_refine_ls_extinction_method none
_refine_ls_goodness_of_fit_ref 1.072
_refine_ls_hydrogen_treatment mixed
_refine_ls_matrix_type full
_refine_ls_number_parameters 246
_refine_ls_number_reflns 4843
_refine_ls_number_restraints 30
_refine_ls_restrained_S_all 1.070
_refine_ls_R_factor_all 0.0648
_refine_ls_R_factor_gt 0.0500
_refine_ls_shift/su_max 0.000
_refine_ls_shift/su_mean 0.000
_refine_ls_structure_factor_coef Fsqd
_refine_ls_weighting_details 'w=1/[\s^2^(Fo^2^)+(0.0506P)^2^+0.5040P] where P=(Fo^2^+2Fc^2^)/3'
_refine_ls_weighting_scheme calc
_refine_ls_wR_factor_gt 0.1201
_refine_ls_wR_factor_ref 0.1354
_reflns_Friedel_coverage 0.000
_reflns_number_gt 3991
_reflns_number_total 4843
_reflns_threshold_expression 'I > 2\s(I)'
_cod_data_source_file c6ra01187j2.cif
_cod_data_source_block shelxl
_cod_database_code 7224297
_shelx_space_group_comment
;
The symmetry employed for this shelxl refinement is uniquely defined
by the following loop, which should always be used as a source of
symmetry information in preference to the above space-group names.
They are only intended as comments.
;

loop_
_space_group_symop_operation_xyz
'x, y, z'
'-x, -y, -z'

loop_
_atom_site_label
_atom_site_type_symbol
_atom_site_fract_x
_atom_site_fract_y
_atom_site_fract_z
_atom_site_U_iso_or_equiv
_atom_site_adp_type
_atom_site_occupancy
_atom_site_site_symmetry_order
_atom_site_calc_flag
_atom_site_refinement_flags_posn
_atom_site_refinement_flags_adp
N1 N 0.67951(14) 0.13168(11) 0.14416(9) 0.0260(3) Uani 1 1 d . .
N3 N 0.81759(13) 0.13507(11) 0.31015(9) 0.0244(2) Uani 1 1 d . .
H3 H 0.8112 0.1965 0.3585 0.029 Uiso 1 1 d R U
C16 C 1.04529(16) -0.04967(15) 0.29171(11) 0.0286(3) Uani 1 1 d . .
N2 N 0.66253(15) 0.35060(12) 0.19253(9) 0.0308(3) Uani 1 1 d . .
H2 H 0.6059 0.3918 0.1352 0.037 Uiso 1 1 calc . U
C15 C 0.91467(15) -0.00076(13) 0.35041(10) 0.0233(3) Uani 1 1 d . .
C20 C 0.88030(16) -0.08456(14) 0.45167(11) 0.0262(3) Uani 1 1 d . .
C4 C 0.68254(16) -0.01893(13) 0.18036(11) 0.0268(3) Uani 1 1 d . .
H4 H 0.7311 -0.0553 0.2522 0.032 Uiso 1 1 d R U
C19 C 0.97834(18) -0.21581(15) 0.49279(12) 0.0330(3) Uani 1 1 d . .
H19 H 0.9573 -0.2710 0.5604 0.040 Uiso 1 1 d R U
C12 C 0.56237(19) 0.48479(14) 0.31839(12) 0.0334(3) Uani 1 1 d . .
C7 C 0.68743(18) 0.43648(13) 0.25533(11) 0.0301(3) Uani 1 1 d . .
C17 C 1.13783(18) -0.18342(16) 0.33478(13) 0.0354(3) Uani 1 1 d . .
H17 H 1.2225 -0.2179 0.2953 0.042 Uiso 1 1 d R U
C18 C 1.10577(19) -0.26569(16) 0.43503(13) 0.0372(4) Uani 1 1 d . .
H18 H 1.1700 -0.3540 0.4634 0.045 Uiso 1 1 d R U
C8 C 0.8322(2) 0.47668(16) 0.25091(13) 0.0374(4) Uani 1 1 d . .
C22 C 0.73782(18) -0.03415(17) 0.51295(12) 0.0362(3) Uani 1 1 d . .
H22A H 0.7262 -0.1067 0.5770 0.043 Uiso 1 1 d R U
H22B H 0.6447 -0.0091 0.4687 0.043 Uiso 1 1 d R U
H22C H 0.7510 0.0459 0.5322 0.043 Uiso 1 1 d R U
C6 C 0.51650(19) -0.04685(17) 0.19224(13) 0.0376(4) Uani 1 1 d . .
H6A H 0.4561 0.0010 0.2401 0.045 Uiso 1 1 d R U
H6B H 0.5235 -0.1453 0.2210 0.045 Uiso 1 1 d R U
H6C H 0.4651 -0.0140 0.1232 0.045 Uiso 1 1 d R U
C9 C 0.8494(2) 0.56341(16) 0.31236(14) 0.0446(4) Uani 1 1 d . U
H9 H 0.9464 0.5877 0.3125 0.054 Uiso 1 1 d R U
C1 C 0.6120(2) 0.20368(15) 0.03512(12) 0.0373(4) Uani 1 1 d . .
H1 H 0.6038 0.1295 0.0039 0.045 Uiso 1 1 d R U
B1 B 0.72196(17) 0.20184(15) 0.21448(12) 0.0242(3) Uani 1 1 d . .
C11 C 0.5833(2) 0.57528(15) 0.37545(13) 0.0410(4) Uani 1 1 d . U
H11 H 0.4998 0.6102 0.4156 0.049 Uiso 1 1 d R U
C21 C 1.09073(18) 0.04082(18) 0.18601(13) 0.0390(4) Uani 1 1 d . .
H21A H 1.1398 0.1094 0.1987 0.047 Uiso 1 1 d R U
H21B H 0.9972 0.0867 0.1426 0.047 Uiso 1 1 d R U
H21C H 1.1639 -0.0158 0.1493 0.047 Uiso 1 1 d R U
C10 C 0.7265(2) 0.61369(16) 0.37279(14) 0.0464(4) Uani 1 1 d . U
H10 H 0.7398 0.6733 0.4117 0.056 Uiso 1 1 d R U
C5 C 0.7842(2) -0.10044(16) 0.10965(13) 0.0381(4) Uani 1 1 d . .
H5A H 0.7342 -0.0753 0.0406 0.046 Uiso 1 1 d R U
H5B H 0.7951 -0.1985 0.1433 0.046 Uiso 1 1 d R U
H5C H 0.8872 -0.0789 0.1008 0.046 Uiso 1 1 d R U
C2 C 0.7237(3) 0.2837(2) -0.03776(14) 0.0530(5) Uani 1 1 d . U
C3 C 0.4431(2) 0.29386(18) 0.03120(16) 0.0507(5) Uani 1 1 d . U
H3A H 0.3773(10) 0.2440(9) 0.0896(11) 0.076 Uiso 1 1 calc R U
H3B H 0.3936(9) 0.3109(13) -0.0412(10) 0.076 Uiso 1 1 calc R U
H3C H 0.4473(3) 0.3859(13) 0.0426(12) 0.076 Uiso 1 1 calc R U
C13 C 0.9647(2) 0.4310(2) 0.18058(17) 0.0543(5) Uani 1 1 d . .
H13A H 1.0382 0.4907 0.1692 0.065 Uiso 1 1 d R U
H13B H 0.9219 0.4364 0.1127 0.065 Uiso 1 1 d R U
H13C H 1.0185 0.3366 0.2147 0.065 Uiso 1 1 d R U
C14 C 0.4090(2) 0.43763(17) 0.32643(14) 0.0412(4) Uani 1 1 d . .
H14A H 0.3402 0.4751 0.3767 0.049 Uiso 1 1 d R U
H14B H 0.4304 0.3376 0.3505 0.049 Uiso 1 1 d R U
H14C H 0.3585 0.4702 0.2570 0.049 Uiso 1 1 d R U
H2A H 0.739(3) 0.361(2) -0.0122(18) 0.062 Uiso 1 1 d . U
H2B H 0.680(3) 0.322(2) -0.1114(19) 0.062 Uiso 1 1 d . U
H2C H 0.827(3) 0.220(2) -0.0411(18) 0.062 Uiso 1 1 d . U

loop_
_atom_site_aniso_label
_atom_site_aniso_U_11
_atom_site_aniso_U_22
_atom_site_aniso_U_33
_atom_site_aniso_U_23
_atom_site_aniso_U_13
_atom_site_aniso_U_12
N1 0.0337(6) 0.0202(5) 0.0216(5) -0.0022(4) -0.0082(4) -0.0040(4)
N3 0.0262(5) 0.0233(5) 0.0238(5) -0.0070(4) -0.0054(4) -0.0037(4)
C16 0.0237(6) 0.0339(7) 0.0281(7) -0.0085(6) -0.0043(5) -0.0057(5)
N2 0.0391(7) 0.0237(6) 0.0280(6) -0.0065(5) -0.0132(5) -0.0015(5)
C15 0.0225(6) 0.0244(6) 0.0235(6) -0.0063(5) -0.0065(5) -0.0049(5)
C20 0.0284(7) 0.0290(7) 0.0241(6) -0.0078(5) -0.0050(5) -0.0102(5)
C4 0.0320(7) 0.0217(6) 0.0251(6) -0.0027(5) -0.0088(5) -0.0059(5)
C19 0.0401(8) 0.0291(7) 0.0279(7) -0.0010(6) -0.0106(6) -0.0106(6)
C12 0.0461(9) 0.0211(6) 0.0284(7) -0.0026(5) -0.0108(6) -0.0016(6)
C7 0.0428(8) 0.0184(6) 0.0263(7) -0.0013(5) -0.0117(6) -0.0046(5)
C17 0.0279(7) 0.0372(8) 0.0406(8) -0.0156(7) -0.0043(6) 0.0006(6)
C18 0.0374(8) 0.0279(7) 0.0425(9) -0.0077(6) -0.0140(7) 0.0007(6)
C8 0.0478(9) 0.0279(7) 0.0345(8) -0.0012(6) -0.0106(7) -0.0114(6)
C22 0.0372(8) 0.0430(9) 0.0277(7) -0.0072(6) 0.0034(6) -0.0120(7)
C6 0.0368(8) 0.0372(8) 0.0400(8) -0.0070(7) -0.0096(6) -0.0130(6)
C9 0.0617(11) 0.0304(8) 0.0416(9) 0.0018(7) -0.0195(8) -0.0204(8)
C1 0.0596(10) 0.0245(7) 0.0261(7) -0.0048(6) -0.0179(7) -0.0041(6)
B1 0.0245(7) 0.0251(7) 0.0226(7) -0.0052(6) -0.0010(5) -0.0063(6)
C11 0.0645(11) 0.0242(7) 0.0312(8) -0.0074(6) -0.0113(7) -0.0017(7)
C21 0.0281(7) 0.0477(9) 0.0353(8) -0.0065(7) 0.0050(6) -0.0052(6)
C10 0.0793(13) 0.0231(7) 0.0374(8) -0.0051(6) -0.0217(9) -0.0115(8)
C5 0.0480(9) 0.0273(7) 0.0373(8) -0.0097(6) -0.0044(7) -0.0034(6)
C2 0.0891(15) 0.0373(9) 0.0248(8) -0.0012(7) 0.0009(9) -0.0091(10)
C3 0.0604(11) 0.0314(8) 0.0561(11) -0.0064(7) -0.0374(9) 0.0001(8)
C13 0.0499(11) 0.0601(12) 0.0578(12) -0.0152(9) 0.0025(9) -0.0245(9)
C14 0.0454(9) 0.0376(8) 0.0389(8) -0.0119(7) -0.0038(7) -0.0036(7)

loop_
_atom_type_symbol
_atom_type_description
_atom_type_scat_dispersion_real
_atom_type_scat_dispersion_imag
_atom_type_scat_source
C C 0.0033 0.0016 'International Tables Vol C Tables 4.2.6.8 and 6.1.1.4'
H H 0.0000 0.0000 'International Tables Vol C Tables 4.2.6.8 and 6.1.1.4'
N N 0.0061 0.0033 'International Tables Vol C Tables 4.2.6.8 and 6.1.1.4'
B B 0.0013 0.0007 'International Tables Vol C Tables 4.2.6.8 and 6.1.1.4'

loop_
_exptl_crystal_face_index_h
_exptl_crystal_face_index_k
_exptl_crystal_face_index_l
_exptl_crystal_face_perp_dist
0 0 -1 0.212
-1 0 1 0.203
-1 0 -1 0.132
1 0 1 0.113
0 -1 0 0.093
0 1 0 0.169
0 1 1 0.255
1 0 -1 0.285
-1 -1 -1 0.154
1 1 1 0.194

loop_
_geom_angle_atom_site_label_1
_geom_angle_atom_site_label_2
_geom_angle_atom_site_label_3
_geom_angle
B1 N1 C4 121.67(11)
B1 N1 C1 123.83(11)
C4 N1 C1 114.14(11)
C15 N3 B1 132.69(11)
C15 N3 H3 114.3
B1 N3 H3 113.0
C17 C16 C15 118.79(13)
C17 C16 C21 119.69(13)
C15 C16 C21 121.47(13)
C7 N2 B1 127.10(11)
C7 N2 H2 116.4
B1 N2 H2 116.4
C16 C15 C20 120.27(12)
C16 C15 N3 120.82(12)
C20 C15 N3 118.89(12)
C19 C20 C15 118.97(13)
C19 C20 C22 120.71(13)
C15 C20 C22 120.30(12)
N1 C4 C6 112.09(12)
N1 C4 C5 113.33(12)
C6 C4 C5 110.58(12)
N1 C4 H4 106.8
C6 C4 H4 106.8
C5 C4 H4 106.8
C18 C19 C20 121.20(13)
C18 C19 H19 119.5
C20 C19 H19 119.3
C11 C12 C7 119.04(15)
C11 C12 C14 120.30(15)
C7 C12 C14 120.65(13)
C8 C7 C12 120.58(14)
C8 C7 N2 120.54(14)
C12 C7 N2 118.83(13)
C18 C17 C16 121.17(14)
C18 C17 H17 119.5
C16 C17 H17 119.4
C19 C18 C17 119.56(14)
C19 C18 H18 120.3
C17 C18 H18 120.2
C9 C8 C7 118.30(16)
C9 C8 C13 120.34(16)
C7 C8 C13 121.35(15)
C20 C22 H22A 109.7
C20 C22 H22B 109.3
H22A C22 H22B 109.5
C20 C22 H22C 109.5
H22A C22 H22C 109.5
H22B C22 H22C 109.5
C4 C6 H6A 109.5
C4 C6 H6B 109.4
H6A C6 H6B 109.5
C4 C6 H6C 109.5
H6A C6 H6C 109.5
H6B C6 H6C 109.5
C10 C9 C8 121.60(16)
C10 C9 H9 119.3
C8 C9 H9 119.1
N1 C1 C2 112.13(14)
N1 C1 C3 115.40(14)
C2 C1 C3 111.59(14)
N1 C1 H1 105.6
C2 C1 H1 105.7
C3 C1 H1 105.5
N1 B1 N3 125.01(12)
N1 B1 N2 119.32(12)
N3 B1 N2 115.63(12)
C10 C11 C12 120.70(17)
C10 C11 H11 119.7
C12 C11 H11 119.6
C16 C21 H21A 109.5
C16 C21 H21B 109.3
H21A C21 H21B 109.5
C16 C21 H21C 109.6
H21A C21 H21C 109.5
H21B C21 H21C 109.5
C9 C10 C11 119.73(15)
C9 C10 H10 120.2
C11 C10 H10 120.1
C4 C5 H5A 109.5
C4 C5 H5B 109.4
H5A C5 H5B 109.5
C4 C5 H5C 109.5
H5A C5 H5C 109.5
H5B C5 H5C 109.5
C1 C2 H2A 111.3(13)
C1 C2 H2B 110.1(13)
H2A C2 H2B 108.6(18)
C1 C2 H2C 109.7(13)
H2A C2 H2C 109.8(19)
H2B C2 H2C 107.3(18)
C1 C3 H3A 109.5
C1 C3 H3B 109.5
H3A C3 H3B 109.5
C1 C3 H3C 109.5
H3A C3 H3C 109.5
H3B C3 H3C 109.5
C8 C13 H13A 109.6
C8 C13 H13B 109.3
H13A C13 H13B 109.5
C8 C13 H13C 109.5
H13A C13 H13C 109.5
H13B C13 H13C 109.5
C12 C14 H14A 109.5
C12 C14 H14B 109.5
H14A C14 H14B 109.5
C12 C14 H14C 109.4
H14A C14 H14C 109.5
H14B C14 H14C 109.5

loop_
_geom_bond_atom_site_label_1
_geom_bond_atom_site_label_2
_geom_bond_distance
N1 B1 1.4282(18)
N1 C4 1.4762(16)
N1 C1 1.4793(17)
N3 C15 1.4196(16)
N3 B1 1.4385(18)
N3 H3 1.0041
C16 C17 1.394(2)
C16 C15 1.4019(19)
C16 C21 1.505(2)
N2 C7 1.4221(18)
N2 B1 1.4440(19)
N2 H2 0.8600
C15 C20 1.4045(18)
C20 C19 1.390(2)
C20 C22 1.498(2)
C4 C6 1.520(2)
C4 C5 1.525(2)
C4 H4 0.9799
C19 C18 1.379(2)
C19 H19 0.9300
C12 C11 1.395(2)
C12 C7 1.403(2)
C12 C14 1.503(2)
C7 C8 1.401(2)
C17 C18 1.383(2)
C17 H17 0.9299
C18 H18 0.9300
C8 C9 1.395(2)
C8 C13 1.497(3)
C22 H22A 0.9601
C22 H22B 0.9600
C22 H22C 0.9600
C6 H6A 0.9600
C6 H6B 0.9601
C6 H6C 0.9600
C9 C10 1.376(3)
C9 H9 0.9300
C1 C2 1.520(3)
C1 C3 1.534(2)
C1 H1 0.9800
C11 C10 1.381(3)
C11 H11 0.9300
C21 H21A 0.9600
C21 H21B 0.9600
C21 H21C 0.9600
C10 H10 0.9300
C5 H5A 0.9600
C5 H5B 0.9600
C5 H5C 0.9600
C2 H2A 0.98(2)
C2 H2B 0.98(2)
C2 H2C 0.99(2)
C3 H3A 1.009(13)
C3 H3B 1.009(13)
C3 H3C 1.009(13)
C13 H13A 0.9599
C13 H13B 0.9601
C13 H13C 0.9600
C14 H14A 0.9600
C14 H14B 0.9600
C14 H14C 0.9600

loop_
_geom_hbond_atom_site_label_D
_geom_hbond_atom_site_label_H
_geom_hbond_atom_site_label_A
_geom_hbond_distance_DH
_geom_hbond_distance_HA
_geom_hbond_distance_DA
_geom_hbond_angle_DHA
C4 H4 N3 0.98 2.56 3.0627(17) 111.6
